data_7027211
loop_
_publ_author_name
'Koch, Klaus R.'
'Wang, Yali'
'Coetzee, Anita'

_publ_contact_author
;  Prof K R Koch
   Department of Chemistry
   University of Cape Town
   Rondebosch 7701
   South Africa
;
_publ_section_title
;
 Platinum(II) and palladium(II) complexes of
 N-benzoyl-N&#x200A;&#x2032;-propylthiourea (H2L): synthesis and geometric
 isomer distribution of [M(H2L-S&#x200A;)2X2] (M&#x2005;=&#x2005;PtII or
 PdII; X&#x2005;=&#x2005;Cl&#x2212;, Br&#x2212; or I&#x2212;); crystal
 structure of trans-[Pd(H2L-S&#x200A;)2Br2]
;
_journal_issue 6
_journal_name_full 'Journal of the Chemical Society, Dalton Transactions'
_journal_page_first 1013
_journal_paper_doi 10.1039/a809543d
_journal_year 1999
_chemical_formula_sum 'C22 H28 Br2 N4 O2 Pd S2'
_chemical_formula_weight 710.84
_chemical_name_systematic trans-bis(N-benzoyl-N'-propylthioureato)dibromopalladium(II)
_space_group_IT_number 2
_symmetry_cell_setting triclinic
_symmetry_space_group_name_Hall '-P 1'
_symmetry_space_group_name_H-M 'P -1'
_atom_sites_solution_hydrogens geom
_atom_sites_solution_primary direct
_atom_sites_solution_secondary difmap
_audit_creation_method SHELXL-97
_cell_angle_alpha 104.034(8)
_cell_angle_beta 113.016(8)
_cell_angle_gamma 99.226(9)
_cell_formula_units_Z 1
_cell_length_a 8.7678(10)
_cell_length_b 8.9525(9)
_cell_length_c 9.8668(8)
_cell_measurement_reflns_used 'psi scan'
_cell_measurement_temperature 293(2)
_cell_measurement_theta_max 22.54
_cell_measurement_theta_min 2.38
_cell_volume 662.72(13)
_computing_structure_refinement 'SHELXL-97 (Sheldrick, 1997)'
_computing_structure_solution 'SHELXS-97 (Sheldrick, 1990)'
_diffrn_ambient_temperature 293(2)
_diffrn_measured_fraction_theta_full 1.000
_diffrn_measured_fraction_theta_max 1.000
_diffrn_measurement_device_type 'Enraf-Nonius CAD4'
_diffrn_measurement_method '\w - 2\q'
_diffrn_radiation_monochromator graphite
_diffrn_radiation_source 'fine-focus sealed tube'
_diffrn_radiation_type MoK\a
_diffrn_radiation_wavelength 0.71069
_diffrn_reflns_av_R_equivalents 0.0137
_diffrn_reflns_av_sigmaI/netI 0.0223
_diffrn_reflns_limit_h_max 9
_diffrn_reflns_limit_h_min -9
_diffrn_reflns_limit_k_max 9
_diffrn_reflns_limit_k_min -9
_diffrn_reflns_limit_l_max 10
_diffrn_reflns_limit_l_min -10
_diffrn_reflns_number 1867
_diffrn_reflns_theta_full 22.54
_diffrn_reflns_theta_max 22.54
_diffrn_reflns_theta_min 2.38
_diffrn_standards_interval_time 3600
_diffrn_standards_number 3
_exptl_absorpt_coefficient_mu 3.849
_exptl_absorpt_correction_T_max 0.9976
_exptl_absorpt_correction_T_min 0.7837
_exptl_absorpt_correction_type 'Lorenz-polarisation as well as empirical absorption corrections '
_exptl_crystal_colour orange
_exptl_crystal_density_diffrn 1.781
_exptl_crystal_density_method 'not measured'
_exptl_crystal_F_000 348
_exptl_crystal_size_max 0.30
_exptl_crystal_size_mid 0.25
_exptl_crystal_size_min 0.25
_refine_diff_density_max 0.492
_refine_diff_density_min -0.607
_refine_diff_density_rms 0.079
_refine_ls_extinction_method none
_refine_ls_goodness_of_fit_ref 1.093
_refine_ls_hydrogen_treatment mixed
_refine_ls_matrix_type full
_refine_ls_number_parameters 163
_refine_ls_number_reflns 1744
_refine_ls_number_restraints 0
_refine_ls_restrained_S_all 1.093
_refine_ls_R_factor_all 0.0306
_refine_ls_R_factor_gt 0.0254
_refine_ls_shift/su_max 0.006
_refine_ls_shift/su_mean 0.001
_refine_ls_structure_factor_coef Fsqd
_refine_ls_weighting_details 'w=1/[\s^2^(Fo^2^)+(0.0425P)^2^+0.3740P] where P=(Fo^2^+2Fc^2^)/3'
_refine_ls_weighting_scheme calc
_refine_ls_wR_factor_gt 0.0724
_refine_ls_wR_factor_ref 0.0740
_reflns_number_gt 1542
_reflns_number_total 1744
_reflns_threshold_expression >2sigma(I)
_cod_data_source_file 809543dsup1.cif
_cod_data_source_block 1
_cod_depositor_comments
;
The following automatic conversions were performed:

'_refine_ls_weighting_scheme' value 'calc
w=1/[\s^2^(Fo^2^)+(0.0425P)^2^+0.3740P] where P=(Fo^2^+2Fc^2^)/3' was
changed to 'calc'. New tag '_refine_ls_weighting_details' was
created. The value of the new tag was set to
'w=1/[\s^2^(Fo^2^)+(0.0425P)^2^+0.3740P] where P=(Fo^2^+2Fc^2^)/3'.

Automatic conversion script
Id: cif_fix_values 3143 2015-03-26 13:38:13Z robertas 
;
_cod_original_cell_volume 662.72(11)
_cod_database_code 7027211

loop_
_symmetry_equiv_pos_as_xyz
'x, y, z'
'-x, -y, -z'

loop_
_atom_site_label
_atom_site_type_symbol
_atom_site_fract_x
_atom_site_fract_y
_atom_site_fract_z
_atom_site_U_iso_or_equiv
_atom_site_adp_type
_atom_site_occupancy
_atom_site_calc_flag
_atom_site_refinement_flags
Pd Pd 0.0000 0.0000 0.0000 0.03944(16) Uani 1 d S
Br Br 0.05827(6) 0.24090(5) 0.21385(5) 0.05501(18) Uani 1 d .
S S 0.13936(14) 0.17199(14) -0.08422(12) 0.0577(3) Uani 1 d .
N1 N -0.1267(4) 0.0410(4) -0.3727(4) 0.0423(8) Uani 1 d .
H1 H -0.145(5) -0.029(5) -0.339(4) 0.035(11) Uiso 1 d .
N2 N 0.0793(4) 0.2694(4) -0.3236(4) 0.0441(8) Uani 1 d .
H2 H 0.015(5) 0.255(5) -0.419(5) 0.048(12) Uiso 1 d .
C1 C 0.0247(5) 0.1608(4) -0.2712(4) 0.0403(9) Uani 1 d .
C11 C -0.2376(5) 0.0284(4) -0.5225(4) 0.0400(9) Uani 1 d .
C12 C -0.4019(5) -0.1052(4) -0.6068(4) 0.0397(9) Uani 1 d .
C13 C -0.4533(5) -0.2132(5) -0.5422(5) 0.0486(10) Uani 1 d .
H131 H -0.3833 -0.2049 -0.4399 0.069(6) Uiso 1 calc R
C14 C -0.6083(6) -0.3331(5) -0.6298(5) 0.0583(11) Uani 1 d .
H141 H -0.6414 -0.4065 -0.5869 0.069(6) Uiso 1 calc R
C15 C -0.7134(5) -0.3441(6) -0.7797(5) 0.0599(12) Uani 1 d .
H151 H -0.8176 -0.4250 -0.8384 0.069(6) Uiso 1 calc R
C16 C -0.6648(6) -0.2359(6) -0.8429(5) 0.0585(12) Uani 1 d .
H161 H -0.7375 -0.2427 -0.9439 0.069(6) Uiso 1 calc R
C17 C -0.5089(5) -0.1167(5) -0.7582(5) 0.0519(10) Uani 1 d .
H171 H -0.4761 -0.0447 -0.8025 0.069(6) Uiso 1 calc R
O11 O -0.2026(4) 0.1237(4) -0.5831(3) 0.0582(8) Uani 1 d .
C21 C 0.2327(5) 0.4070(5) -0.2272(5) 0.0480(10) Uani 1 d .
H211 H 0.3347 0.3696 -0.1933 0.068(7) Uiso 1 calc R
H212 H 0.2246 0.4656 -0.1349 0.068(7) Uiso 1 calc R
C22 C 0.2496(5) 0.5168(5) -0.3172(5) 0.0492(10) Uani 1 d .
H221 H 0.1512 0.5598 -0.3448 0.068(7) Uiso 1 calc R
H222 H 0.2491 0.4560 -0.4133 0.068(7) Uiso 1 calc R
C23 C 0.4150(6) 0.6544(5) -0.2229(6) 0.0629(12) Uani 1 d .
H231 H 0.4231 0.7210 -0.2842 0.097(10) Uiso 1 calc R
H232 H 0.5126 0.6121 -0.1953 0.097(10) Uiso 1 calc R
H233 H 0.4139 0.7171 -0.1295 0.097(10) Uiso 1 calc R

loop_
_atom_site_aniso_label
_atom_site_aniso_U_11
_atom_site_aniso_U_22
_atom_site_aniso_U_33
_atom_site_aniso_U_23
_atom_site_aniso_U_13
_atom_site_aniso_U_12
Pd 0.0401(3) 0.0392(3) 0.0262(2) 0.01030(18) 0.00681(19) 0.00076(18)
Br 0.0695(3) 0.0457(3) 0.0378(3) 0.0107(2) 0.0161(2) 0.0117(2)
S 0.0544(6) 0.0602(7) 0.0332(6) 0.0152(5) 0.0066(5) -0.0136(5)
N1 0.044(2) 0.0401(19) 0.0335(19) 0.0145(16) 0.0118(16) 0.0007(16)
N2 0.0475(19) 0.045(2) 0.0295(19) 0.0102(16) 0.0141(17) -0.0004(15)
C1 0.042(2) 0.039(2) 0.035(2) 0.0086(18) 0.0164(18) 0.0052(18)
C11 0.045(2) 0.042(2) 0.033(2) 0.0101(18) 0.0174(19) 0.0128(18)
C12 0.041(2) 0.039(2) 0.034(2) 0.0066(17) 0.0156(18) 0.0122(17)
C13 0.047(2) 0.049(2) 0.041(2) 0.011(2) 0.016(2) 0.007(2)
C14 0.051(3) 0.055(3) 0.055(3) 0.012(2) 0.020(2) -0.001(2)
C15 0.038(2) 0.055(3) 0.059(3) 0.000(2) 0.010(2) 0.002(2)
C16 0.049(2) 0.060(3) 0.041(2) 0.004(2) 0.004(2) 0.014(2)
C17 0.056(3) 0.052(3) 0.036(2) 0.013(2) 0.011(2) 0.014(2)
O11 0.0593(18) 0.0618(19) 0.0418(17) 0.0244(15) 0.0135(14) 0.0005(15)
C21 0.050(2) 0.040(2) 0.043(2) 0.0088(19) 0.018(2) -0.0022(19)
C22 0.051(2) 0.044(2) 0.049(2) 0.016(2) 0.021(2) 0.0071(19)
C23 0.063(3) 0.051(3) 0.063(3) 0.020(2) 0.023(2) 0.000(2)

loop_
_atom_type_symbol
_atom_type_description
_atom_type_scat_dispersion_real
_atom_type_scat_dispersion_imag
_atom_type_scat_source
C C 0.0033 0.0016 'International Tables Vol C Tables 4.2.6.8 and 6.1.1.4'
H H 0.0000 0.0000 'International Tables Vol C Tables 4.2.6.8 and 6.1.1.4'
O O 0.0106 0.0060 'International Tables Vol C Tables 4.2.6.8 and 6.1.1.4'
N N 0.0061 0.0033 'International Tables Vol C Tables 4.2.6.8 and 6.1.1.4'
S S 0.1246 0.1234 'International Tables Vol C Tables 4.2.6.8 and 6.1.1.4'
Br Br -0.2901 2.4595 'International Tables Vol C Tables 4.2.6.8 and 6.1.1.4'
Pd Pd -1.1770 1.0070 'International Tables Vol C Tables 4.2.6.8 and 6.1.1.4'

loop_
_geom_angle_atom_site_label_1
_geom_angle_atom_site_label_2
_geom_angle_atom_site_label_3
_geom_angle
_geom_angle_site_symmetry_1
_geom_angle_site_symmetry_3
S Pd S 180.0 2 .
S Pd Br 94.54(3) 2 .
S Pd Br 85.46(3) . .
S Pd Br 85.46(3) 2 2
S Pd Br 94.54(3) . 2
Br Pd Br 180.0 . 2
C1 S Pd 114.83(13) . .
C1 N1 C11 126.9(3) . .
C1 N2 C21 123.9(3) . .
N2 C1 N1 118.0(3) . .
N2 C1 S 119.8(3) . .
N1 C1 S 122.2(3) . .
O11 C11 N1 121.0(3) . .
O11 C11 C12 121.4(3) . .
N1 C11 C12 117.6(3) . .
C17 C12 C13 119.5(4) . .
C17 C12 C11 116.2(4) . .
C13 C12 C11 124.3(3) . .
C14 C13 C12 120.1(4) . .
C15 C14 C13 120.2(4) . .
C16 C15 C14 119.9(4) . .
C15 C16 C17 120.8(4) . .
C16 C17 C12 119.5(4) . .
N2 C21 C22 110.7(3) . .
C21 C22 C23 111.5(4) . .

loop_
_geom_bond_atom_site_label_1
_geom_bond_atom_site_label_2
_geom_bond_distance
_geom_bond_site_symmetry_2
Pd S 2.3164(10) 2
Pd S 2.3164(10) .
Pd Br 2.4415(5) .
Pd Br 2.4415(5) 2
S C1 1.689(4) .
N1 C1 1.378(5) .
N1 C11 1.379(5) .
N2 C1 1.315(5) .
N2 C21 1.460(5) .
C11 O11 1.220(5) .
C11 C12 1.492(5) .
C12 C17 1.386(5) .
C12 C13 1.388(6) .
C13 C14 1.382(6) .
C14 C15 1.371(6) .
C15 C16 1.370(7) .
C16 C17 1.383(6) .
C21 C22 1.502(6) .
C22 C23 1.517(6) .

loop_
_geom_torsion_atom_site_label_1
_geom_torsion_atom_site_label_2
_geom_torsion_atom_site_label_3
_geom_torsion_atom_site_label_4
_geom_torsion
_geom_torsion_site_symmetry_1
S Pd S C1 0.00(5) 2
Br Pd S C1 -125.94(15) .
Br Pd S C1 54.06(15) 2
C21 N2 C1 N1 177.0(3) .
C21 N2 C1 S -2.7(5) .
C11 N1 C1 N2 -5.7(6) .
C11 N1 C1 S 174.0(3) .
Pd S C1 N2 169.4(3) .
Pd S C1 N1 -10.2(4) .
C1 N1 C11 O11 4.4(6) .
C1 N1 C11 C12 -175.2(3) .
O11 C11 C12 C17 1.7(5) .
N1 C11 C12 C17 -178.7(3) .
O11 C11 C12 C13 -176.9(4) .
N1 C11 C12 C13 2.7(5) .
C17 C12 C13 C14 1.4(6) .
C11 C12 C13 C14 179.9(4) .
C12 C13 C14 C15 -1.2(7) .
C13 C14 C15 C16 -0.1(7) .
C14 C15 C16 C17 1.2(7) .
C15 C16 C17 C12 -1.0(6) .
C13 C12 C17 C16 -0.3(6) .
C11 C12 C17 C16 -179.0(4) .
C1 N2 C21 C22 -174.3(4) .
N2 C21 C22 C23 -176.0(3) .
